data_4515942
loop_
_publ_author_name
'Zhang, Xiaohong'
'Shi, Jun'
'Song, Jintong'
'Wang, Man'
'Xu, Xuemei'
'Qu, Lang'
'Zhou, Xiangge'
'Xiang, Haifeng'

_publ_section_title
;
 Nonconjugated Fluorescent Molecular Cages of Trinuclear Fluoroborate
 Complexes with Salicylaldehyde-Based Schiff Base Ligands.
;
_journal_issue 8
_journal_name_full 'ACS omega'
_journal_page_first 8992
_journal_page_last 9002
_journal_paper_doi 10.1021/acsomega.8b01504
_journal_volume 3
_journal_year 2018
_chemical_formula_moiety 'C27 H21 B3 Cl6 F6 N4 O3'
_chemical_formula_sum 'C27 H21 B3 Cl6 F6 N4 O3'
_chemical_formula_weight 808.61
_space_group_crystal_system monoclinic
_space_group_IT_number 14
_space_group_name_Hall '-P 2yn'
_space_group_name_H-M_alt 'P 1 21/n 1'
_atom_sites_solution_hydrogens geom
_atom_sites_solution_primary iterative
_audit_creation_date 2017-09-22
_audit_creation_method
;
Olex2 1.2
(compiled 2017.08.10 svn.r3458 for OlexSys, GUI svn.r5381)
;
_cell_angle_alpha 90
_cell_angle_beta 99.793(3)
_cell_angle_gamma 90
_cell_formula_units_Z 4
_cell_length_a 14.8016(4)
_cell_length_b 12.2438(4)
_cell_length_c 18.4551(5)
_cell_measurement_reflns_used 5180
_cell_measurement_temperature 293(2)
_cell_measurement_theta_max 28.3860
_cell_measurement_theta_min 3.2820
_cell_volume 3295.84(17)
_computing_cell_refinement
;
CrysAlisPro, Agilent Technologies,
Version 1.171.37.35 (release 13-08-2014 CrysAlis171 .NET)
(compiled Aug 13 2014,18:06:01)
;
_computing_data_collection
;
CrysAlisPro, Agilent Technologies,
Version 1.171.37.35 (release 13-08-2014 CrysAlis171 .NET)
(compiled Aug 13 2014,18:06:01)
;
_computing_data_reduction
;
CrysAlisPro, Agilent Technologies,
Version 1.171.37.35 (release 13-08-2014 CrysAlis171 .NET)
(compiled Aug 13 2014,18:06:01)
;
_computing_molecular_graphics 'Olex2 (Dolomanov et al., 2009)'
_computing_publication_material 'Olex2 (Dolomanov et al., 2009)'
_computing_structure_refinement 'ShelXL (Sheldrick, 2015)'
_computing_structure_solution
;
Superflip (Palatinus & Chapuis, 2007;Palatinus & van der Lee, 2008;
Palatinus et al., 2012)
;
_diffrn_ambient_temperature 293.15
_diffrn_detector 'CCD plate'
_diffrn_detector_area_resol_mean 16.0874
_diffrn_detector_type Eos
_diffrn_measured_fraction_theta_full 0.998
_diffrn_measured_fraction_theta_max 0.998
_diffrn_measurement_details
;
#__ type_ start__ end____ width___ exp.time_
  1 omega  -46.00   -2.00   1.0000    7.5000
omega____ theta____ kappa____ phi______ frames
    -      -14.9669  -57.0000 -120.0000 44

#__ type_ start__ end____ width___ exp.time_
  2 omega  -19.00   19.00   1.0000    7.5000
omega____ theta____ kappa____ phi______ frames
    -      -14.9669  -99.0000  -60.0000 38

#__ type_ start__ end____ width___ exp.time_
  3 omega  -71.00  -36.00   1.0000    7.5000
omega____ theta____ kappa____ phi______ frames
    -      -14.9669 -178.0000  -90.0000 35

#__ type_ start__ end____ width___ exp.time_
  4 omega   -2.00   45.00   1.0000    7.5000
omega____ theta____ kappa____ phi______ frames
    -       16.6856   38.0000 -150.0000 47

#__ type_ start__ end____ width___ exp.time_
  5 omega  -27.00   53.00   1.0000    7.5000
omega____ theta____ kappa____ phi______ frames
    -      -14.9669   77.0000 -150.0000 80
;
_diffrn_measurement_device 'four-circle diffractometer'
_diffrn_measurement_device_type 'Xcalibur, Eos'
_diffrn_measurement_method '\w scans'
_diffrn_orient_matrix_UB_11 0.0135490000
_diffrn_orient_matrix_UB_12 -0.0253271000
_diffrn_orient_matrix_UB_13 -0.0310136000
_diffrn_orient_matrix_UB_21 -0.0003433000
_diffrn_orient_matrix_UB_22 -0.0516365000
_diffrn_orient_matrix_UB_23 0.0173777000
_diffrn_orient_matrix_UB_31 -0.0467030000
_diffrn_orient_matrix_UB_32 -0.0069616000
_diffrn_orient_matrix_UB_33 -0.0160407000
_diffrn_radiation_monochromator graphite
_diffrn_radiation_probe x-ray
_diffrn_radiation_type MoK\a
_diffrn_radiation_wavelength 0.71073
_diffrn_reflns_av_R_equivalents 0.0233
_diffrn_reflns_av_unetI/netI 0.0362
_diffrn_reflns_Laue_measured_fraction_full 0.998
_diffrn_reflns_Laue_measured_fraction_max 0.998
_diffrn_reflns_limit_h_max 18
_diffrn_reflns_limit_h_min -17
_diffrn_reflns_limit_k_max 15
_diffrn_reflns_limit_k_min -14
_diffrn_reflns_limit_l_max 22
_diffrn_reflns_limit_l_min -23
_diffrn_reflns_number 16548
_diffrn_reflns_point_group_measured_fraction_full 0.998
_diffrn_reflns_point_group_measured_fraction_max 0.998
_diffrn_reflns_theta_full 25.242
_diffrn_reflns_theta_max 26.367
_diffrn_reflns_theta_min 2.945
_diffrn_source 'Enhance (Mo) X-ray Source'
_exptl_absorpt_coefficient_mu 0.594
_exptl_absorpt_correction_T_max 1.00000
_exptl_absorpt_correction_T_min 0.87490
_exptl_absorpt_correction_type multi-scan
_exptl_absorpt_process_details
;
CrysAlisPro, Agilent Technologies,
Version 1.171.37.35 (release 13-08-2014 CrysAlis171 .NET)
(compiled Aug 13 2014,18:06:01)
Empirical absorption correction using spherical harmonics,
 implemented in SCALE3 ABSPACK scaling algorithm.
;
_exptl_crystal_density_diffrn 1.630
_exptl_crystal_density_method 'not measured'
_exptl_crystal_description
;
;
_exptl_crystal_F_000 1624
_exptl_crystal_size_max 0.4
_exptl_crystal_size_mid 0.3
_exptl_crystal_size_min 0.3
_refine_diff_density_max 0.466
_refine_diff_density_min -0.713
_refine_diff_density_rms 0.059
_refine_ls_extinction_method none
_refine_ls_goodness_of_fit_ref 1.069
_refine_ls_hydrogen_treatment constr
_refine_ls_matrix_type full
_refine_ls_number_parameters 442
_refine_ls_number_reflns 6726
_refine_ls_number_restraints 0
_refine_ls_restrained_S_all 1.069
_refine_ls_R_factor_all 0.0812
_refine_ls_R_factor_gt 0.0569
_refine_ls_shift/su_max 0.001
_refine_ls_shift/su_mean 0.000
_refine_ls_structure_factor_coef Fsqd
_refine_ls_weighting_details 'w=1/[\s^2^(Fo^2^)+(0.0478P)^2^+3.4320P] where P=(Fo^2^+2Fc^2^)/3'
_refine_ls_weighting_scheme calc
_refine_ls_wR_factor_gt 0.1286
_refine_ls_wR_factor_ref 0.1421
_reflns_Friedel_coverage 0.000
_reflns_number_gt 4898
_reflns_number_total 6726
_reflns_threshold_expression 'I > 2\s(I)'
_cod_data_source_file ao8b01504_si_004.cif
_cod_data_source_block 170921_s5_zxh
_cod_database_code 4515942
_shelx_shelxl_version_number 2014/7
_chemical_oxdiff_formula c12h12n2o3f2cl2
_shelx_space_group_comment
;
The symmetry employed for this shelxl refinement is uniquely defined
by the following loop, which should always be used as a source of
symmetry information in preference to the above space-group names.
They are only intended as comments.
;
_shelx_estimated_absorpt_t_max 0.842
_shelx_estimated_absorpt_t_min 0.797
_reflns_odcompleteness_completeness 99.79
_reflns_odcompleteness_iscentric 1
_reflns_odcompleteness_theta 26.32
_olex2_refinement_description
;
1. Fixed Uiso
 At 1.2 times of:
  All C(H) groups, All C(H,H) groups
2.a Secondary CH2 refined with riding coordinates:
 C1(H1A,H1B), C2(H2A,H2B), C10(H10A,H10B), C11(H11A,H11B), C19(H19A,H19B),
 C20(H20A,H20B)
2.b Aromatic/amide H refined with riding coordinates:
 C3(H3), C5(H5), C7(H7), C12(H12), C14(H14), C16(H16), C21(H21), C23(H23),
 C25(H25)
;
_olex2_submission_special_instructions 'No special instructions were received'

loop_
_space_group_symop_operation_xyz
'x, y, z'
'-x+1/2, y+1/2, -z+1/2'
'-x, -y, -z'
'x-1/2, -y-1/2, z-1/2'

loop_
_atom_site_label
_atom_site_type_symbol
_atom_site_fract_x
_atom_site_fract_y
_atom_site_fract_z
_atom_site_U_iso_or_equiv
_atom_site_adp_type
_atom_site_occupancy
_atom_site_site_symmetry_order
_atom_site_calc_flag
_atom_site_refinement_flags_posn
Cl1 Cl 0.62914(11) 0.03949(12) 0.31864(6) 0.1021(5) Uani 1 1 d .
Cl2 Cl 0.61815(9) -0.13628(8) 0.58441(8) 0.0829(4) Uani 1 1 d .
Cl3 Cl 0.82896(9) 0.23074(14) 0.23892(7) 0.1032(5) Uani 1 1 d .
Cl4 Cl 0.50017(7) 0.39558(11) 0.25979(7) 0.0902(4) Uani 1 1 d .
Cl5 Cl 0.82741(6) -0.11836(8) 0.43472(6) 0.0593(3) Uani 1 1 d .
Cl6 Cl 1.03809(7) 0.21221(9) 0.37239(5) 0.0665(3) Uani 1 1 d .
F1 F 0.58666(18) 0.20463(19) 0.72474(12) 0.0747(7) Uani 1 1 d .
F2 F 0.73026(15) 0.18672(18) 0.70088(11) 0.0616(6) Uani 1 1 d .
F3 F 0.62757(17) 0.69058(18) 0.42054(13) 0.0730(7) Uani 1 1 d .
F4 F 0.57787(14) 0.5768(3) 0.49788(11) 0.0820(8) Uani 1 1 d .
F5 F 1.08202(13) 0.34030(19) 0.62272(11) 0.0590(6) Uani 1 1 d .
F6 F 0.98667(15) 0.47217(16) 0.57070(11) 0.0561(5) Uani 1 1 d .
O1 O 0.61241(18) 0.0907(2) 0.63099(13) 0.0571(7) Uani 1 1 d .
O2 O 0.59980(16) 0.5116(2) 0.38713(16) 0.0724(9) Uani 1 1 d .
O3 O 0.99177(16) 0.31131(18) 0.50772(11) 0.0472(6) Uani 1 1 d .
N1 N 0.76784(17) 0.4786(2) 0.64127(13) 0.0354(6) Uani 1 1 d .
N2 N 0.62204(17) 0.2921(2) 0.61675(13) 0.0378(6) Uani 1 1 d .
N3 N 0.73525(17) 0.5607(2) 0.47943(13) 0.0358(6) Uani 1 1 d .
N4 N 0.92130(17) 0.3143(2) 0.62078(13) 0.0360(6) Uani 1 1 d .
C1 C 0.7035(2) 0.4436(3) 0.68950(16) 0.0431(8) Uani 1 1 d .
H1A H 0.6915 0.5050 0.7198 0.052 Uiso 1 1 calc R
H1B H 0.7321 0.3866 0.7220 0.052 Uiso 1 1 calc R
C2 C 0.6130(2) 0.4015(3) 0.64782(17) 0.0410(7) Uani 1 1 d .
H2A H 0.5685 0.3987 0.6808 0.049 Uiso 1 1 calc R
H2B H 0.5902 0.4518 0.6083 0.049 Uiso 1 1 calc R
C3 C 0.6171(2) 0.2786(3) 0.54723(17) 0.0406(7) Uani 1 1 d .
H3 H 0.6103 0.3395 0.5166 0.049 Uiso 1 1 calc R
C4 C 0.6217(2) 0.1719(3) 0.51536(18) 0.0449(8) Uani 1 1 d .
C5 C 0.6248(3) 0.1589(3) 0.44032(19) 0.0571(10) Uani 1 1 d .
H5 H 0.6274 0.2197 0.4106 0.069 Uiso 1 1 calc R
C6 C 0.6238(3) 0.0566(4) 0.4114(2) 0.0609(10) Uani 1 1 d .
C7 C 0.6189(2) -0.0352(3) 0.4549(2) 0.0614(11) Uani 1 1 d .
H7 H 0.6163 -0.1046 0.4340 0.074 Uiso 1 1 calc R
C8 C 0.6180(2) -0.0230(3) 0.5287(2) 0.0531(9) Uani 1 1 d .
C9 C 0.6182(2) 0.0811(3) 0.56039(19) 0.0446(8) Uani 1 1 d .
C10 C 0.7431(2) 0.5903(2) 0.61489(16) 0.0401(7) Uani 1 1 d .
H10A H 0.7667 0.6416 0.6535 0.048 Uiso 1 1 calc R
H10B H 0.6768 0.5967 0.6057 0.048 Uiso 1 1 calc R
C11 C 0.7790(2) 0.6221(3) 0.54548(16) 0.0434(8) Uani 1 1 d .
H11A H 0.7686 0.6996 0.5367 0.052 Uiso 1 1 calc R
H11B H 0.8446 0.6096 0.5530 0.052 Uiso 1 1 calc R
C12 C 0.7846(2) 0.4977(3) 0.44684(16) 0.0399(7) Uani 1 1 d .
H12 H 0.8466 0.4905 0.4659 0.048 Uiso 1 1 calc R
C13 C 0.7467(2) 0.4377(3) 0.38124(16) 0.0423(7) Uani 1 1 d .
C14 C 0.8023(2) 0.3715(3) 0.34619(18) 0.0540(9) Uani 1 1 d .
H14 H 0.8649 0.3670 0.3636 0.065 Uiso 1 1 calc R
C15 C 0.7632(3) 0.3130(3) 0.28552(19) 0.0587(10) Uani 1 1 d .
C16 C 0.6705(3) 0.3196(3) 0.25862(18) 0.0567(10) Uani 1 1 d .
H16 H 0.6447 0.2790 0.2177 0.068 Uiso 1 1 calc R
C17 C 0.6169(2) 0.3867(3) 0.29295(19) 0.0529(9) Uani 1 1 d .
C18 C 0.6536(2) 0.4485(3) 0.35431(17) 0.0451(8) Uani 1 1 d .
C19 C 0.8626(2) 0.4776(3) 0.68177(17) 0.0432(8) Uani 1 1 d .
H19A H 0.8630 0.5085 0.7302 0.052 Uiso 1 1 calc R
H19B H 0.8999 0.5242 0.6563 0.052 Uiso 1 1 calc R
C20 C 0.9061(2) 0.3654(3) 0.69053(16) 0.0415(7) Uani 1 1 d .
H20A H 0.9645 0.3710 0.7233 0.050 Uiso 1 1 calc R
H20B H 0.8671 0.3177 0.7138 0.050 Uiso 1 1 calc R
C21 C 0.8807(2) 0.2245(3) 0.59951(16) 0.0370(7) Uani 1 1 d .
H21 H 0.8389 0.1960 0.6269 0.044 Uiso 1 1 calc R
C22 C 0.8965(2) 0.1657(3) 0.53545(16) 0.0365(7) Uani 1 1 d .
C23 C 0.8563(2) 0.0635(3) 0.51819(17) 0.0413(7) Uani 1 1 d .
H23 H 0.8189 0.0323 0.5482 0.050 Uiso 1 1 calc R
C24 C 0.8728(2) 0.0100(3) 0.45673(18) 0.0433(8) Uani 1 1 d .
C25 C 0.9279(2) 0.0571(3) 0.41128(17) 0.0444(8) Uani 1 1 d .
H25 H 0.9379 0.0207 0.3691 0.053 Uiso 1 1 calc R
C26 C 0.9677(2) 0.1569(3) 0.42839(17) 0.0424(8) Uani 1 1 d .
C27 C 0.9538(2) 0.2136(3) 0.49171(15) 0.0360(7) Uani 1 1 d .
B1 B 0.6375(3) 0.1903(3) 0.6711(2) 0.0454(9) Uani 1 1 d .
B2 B 0.6311(3) 0.5867(3) 0.44520(19) 0.0415(8) Uani 1 1 d .
B3 B 0.9986(3) 0.3618(3) 0.57949(19) 0.0403(8) Uani 1 1 d .

loop_
_atom_site_aniso_label
_atom_site_aniso_U_11
_atom_site_aniso_U_22
_atom_site_aniso_U_33
_atom_site_aniso_U_23
_atom_site_aniso_U_13
_atom_site_aniso_U_12
Cl1 0.1447(12) 0.0966(10) 0.0559(6) -0.0260(6) -0.0087(7) 0.0372(9)
Cl2 0.0967(8) 0.0329(5) 0.1261(10) 0.0066(6) 0.0387(7) -0.0014(6)
Cl3 0.0956(9) 0.1407(13) 0.0744(7) -0.0513(8) 0.0172(6) 0.0299(9)
Cl4 0.0612(6) 0.0959(9) 0.0995(8) -0.0522(7) -0.0259(6) 0.0087(6)
Cl5 0.0598(5) 0.0387(5) 0.0790(6) -0.0177(4) 0.0107(5) -0.0069(4)
Cl6 0.0776(6) 0.0765(7) 0.0512(5) -0.0147(5) 0.0272(5) -0.0271(6)
F1 0.1070(18) 0.0566(14) 0.0758(14) 0.0205(11) 0.0590(14) 0.0175(13)
F2 0.0681(13) 0.0557(14) 0.0582(12) 0.0238(10) 0.0026(10) 0.0060(11)
F3 0.0858(16) 0.0420(13) 0.0817(15) 0.0108(11) -0.0127(13) 0.0073(12)
F4 0.0447(11) 0.149(3) 0.0517(12) 0.0167(14) 0.0063(10) -0.0106(14)
F5 0.0431(10) 0.0746(15) 0.0562(11) 0.0041(11) -0.0003(9) -0.0003(11)
F6 0.0783(14) 0.0304(11) 0.0633(12) 0.0017(9) 0.0230(11) -0.0025(10)
O1 0.0792(18) 0.0357(14) 0.0609(15) 0.0095(11) 0.0250(13) -0.0019(13)
O2 0.0446(13) 0.073(2) 0.0898(19) -0.0448(16) -0.0179(13) 0.0138(14)
O3 0.0618(14) 0.0384(13) 0.0434(12) -0.0038(10) 0.0153(11) -0.0116(12)
N1 0.0415(13) 0.0311(14) 0.0330(12) -0.0039(10) 0.0041(11) 0.0018(12)
N2 0.0405(14) 0.0326(15) 0.0410(14) 0.0042(11) 0.0091(11) 0.0019(12)
N3 0.0416(14) 0.0291(14) 0.0356(13) 0.0006(10) 0.0031(11) -0.0061(12)
N4 0.0407(13) 0.0303(14) 0.0355(13) -0.0005(10) 0.0020(11) 0.0055(12)
C1 0.0552(19) 0.0403(19) 0.0353(16) -0.0015(13) 0.0121(14) 0.0056(16)
C2 0.0480(18) 0.0323(18) 0.0455(17) 0.0036(13) 0.0158(14) 0.0067(15)
C3 0.0421(17) 0.0348(18) 0.0431(17) 0.0095(13) 0.0023(14) 0.0017(15)
C4 0.0479(18) 0.0376(19) 0.0465(18) -0.0008(14) 0.0006(15) 0.0044(16)
C5 0.070(2) 0.051(2) 0.0459(19) 0.0019(16) -0.0037(17) 0.011(2)
C6 0.060(2) 0.062(3) 0.055(2) -0.0155(19) -0.0068(18) 0.016(2)
C7 0.048(2) 0.049(2) 0.083(3) -0.023(2) -0.0021(19) 0.0025(19)
C8 0.0441(19) 0.0334(19) 0.081(3) -0.0002(17) 0.0076(18) -0.0024(16)
C9 0.0377(16) 0.0369(19) 0.059(2) -0.0005(15) 0.0058(15) -0.0020(15)
C10 0.0522(18) 0.0269(16) 0.0393(16) -0.0072(12) 0.0023(14) 0.0021(15)
C11 0.0501(18) 0.0318(18) 0.0443(17) -0.0045(14) -0.0035(14) -0.0056(15)
C12 0.0390(16) 0.0403(19) 0.0386(16) 0.0028(14) 0.0019(13) -0.0039(15)
C13 0.0476(18) 0.0413(19) 0.0366(16) -0.0018(14) 0.0034(14) 0.0008(16)
C14 0.0495(19) 0.070(3) 0.0422(18) -0.0035(17) 0.0069(15) 0.0047(19)
C15 0.068(2) 0.067(3) 0.0419(18) -0.0124(17) 0.0120(17) 0.010(2)
C16 0.072(2) 0.056(2) 0.0393(18) -0.0104(16) -0.0011(17) 0.003(2)
C17 0.056(2) 0.048(2) 0.0487(19) -0.0100(16) -0.0072(16) 0.0018(18)
C18 0.0474(18) 0.0389(19) 0.0464(18) -0.0050(15) 0.0004(15) 0.0002(16)
C19 0.0499(18) 0.0376(19) 0.0393(16) -0.0132(13) -0.0007(14) 0.0024(16)
C20 0.0469(17) 0.0411(19) 0.0338(15) -0.0046(13) -0.0005(13) 0.0059(15)
C21 0.0355(15) 0.0332(17) 0.0425(16) 0.0035(13) 0.0068(13) 0.0040(14)
C22 0.0332(15) 0.0311(17) 0.0439(16) -0.0019(13) 0.0032(13) 0.0024(13)
C23 0.0366(16) 0.0359(18) 0.0521(18) -0.0029(14) 0.0099(14) -0.0014(14)
C24 0.0385(16) 0.0351(18) 0.0533(18) -0.0083(15) -0.0006(14) 0.0019(15)
C25 0.0413(17) 0.047(2) 0.0439(17) -0.0122(15) 0.0047(14) 0.0015(16)
C26 0.0401(16) 0.046(2) 0.0415(16) -0.0028(14) 0.0083(14) -0.0033(15)
C27 0.0375(15) 0.0328(17) 0.0361(15) -0.0014(13) 0.0017(12) -0.0006(14)
B1 0.057(2) 0.036(2) 0.047(2) 0.0108(16) 0.0185(18) 0.0040(19)
B2 0.045(2) 0.041(2) 0.0367(18) 0.0016(15) 0.0021(16) 0.0012(18)
B3 0.046(2) 0.032(2) 0.0425(19) -0.0009(15) 0.0054(16) 0.0008(17)

loop_
_atom_type_symbol
_atom_type_description
_atom_type_scat_dispersion_real
_atom_type_scat_dispersion_imag
_atom_type_scat_source
C C 0.0033 0.0016 'International Tables Vol C Tables 4.2.6.8 and 6.1.1.4'
H H 0.0000 0.0000 'International Tables Vol C Tables 4.2.6.8 and 6.1.1.4'
B B 0.0013 0.0007 'International Tables Vol C Tables 4.2.6.8 and 6.1.1.4'
Cl Cl 0.1484 0.1585 'International Tables Vol C Tables 4.2.6.8 and 6.1.1.4'
F F 0.0171 0.0103 'International Tables Vol C Tables 4.2.6.8 and 6.1.1.4'
N N 0.0061 0.0033 'International Tables Vol C Tables 4.2.6.8 and 6.1.1.4'
O O 0.0106 0.0060 'International Tables Vol C Tables 4.2.6.8 and 6.1.1.4'

loop_
_geom_angle_atom_site_label_1
_geom_angle_atom_site_label_2
_geom_angle_atom_site_label_3
_geom_angle
C9 O1 B1 121.7(3)
C18 O2 B2 125.1(3)
C27 O3 B3 123.1(3)
C1 N1 C10 108.6(2)
C19 N1 C1 110.4(2)
C19 N1 C10 109.6(2)
C2 N2 B1 118.7(2)
C3 N2 C2 120.8(3)
C3 N2 B1 120.5(3)
C11 N3 B2 118.7(3)
C12 N3 C11 119.1(3)
C12 N3 B2 121.6(3)
C20 N4 B3 119.4(3)
C21 N4 C20 119.7(3)
C21 N4 B3 120.4(3)
N1 C1 H1A 108.9
N1 C1 H1B 108.9
N1 C1 C2 113.5(2)
H1A C1 H1B 107.7
C2 C1 H1A 108.9
C2 C1 H1B 108.9
N2 C2 C1 112.1(3)
N2 C2 H2A 109.2
N2 C2 H2B 109.2
C1 C2 H2A 109.2
C1 C2 H2B 109.2
H2A C2 H2B 107.9
N2 C3 H3 119.1
N2 C3 C4 121.7(3)
C4 C3 H3 119.1
C5 C4 C3 121.2(3)
C9 C4 C3 118.1(3)
C9 C4 C5 120.6(3)
C4 C5 H5 120.3
C6 C5 C4 119.4(4)
C6 C5 H5 120.3
C5 C6 Cl1 119.8(3)
C5 C6 C7 121.1(4)
C7 C6 Cl1 119.0(3)
C6 C7 H7 120.2
C8 C7 C6 119.6(4)
C8 C7 H7 120.2
C7 C8 Cl2 120.2(3)
C7 C8 C9 120.9(4)
C9 C8 Cl2 118.9(3)
O1 C9 C4 122.0(3)
O1 C9 C8 119.6(3)
C4 C9 C8 118.3(3)
N1 C10 H10A 108.7
N1 C10 H10B 108.7
N1 C10 C11 114.4(3)
H10A C10 H10B 107.6
C11 C10 H10A 108.7
C11 C10 H10B 108.7
N3 C11 C10 113.4(3)
N3 C11 H11A 108.9
N3 C11 H11B 108.9
C10 C11 H11A 108.9
C10 C11 H11B 108.9
H11A C11 H11B 107.7
N3 C12 H12 119.0
N3 C12 C13 121.9(3)
C13 C12 H12 119.0
C14 C13 C12 120.7(3)
C18 C13 C12 118.1(3)
C18 C13 C14 121.2(3)
C13 C14 H14 120.5
C15 C14 C13 118.9(3)
C15 C14 H14 120.5
C14 C15 Cl3 121.1(3)
C14 C15 C16 121.2(3)
C16 C15 Cl3 117.7(3)
C15 C16 H16 120.4
C17 C16 C15 119.2(3)
C17 C16 H16 120.4
C16 C17 Cl4 119.7(3)
C16 C17 C18 121.6(3)
C18 C17 Cl4 118.7(3)
O2 C18 C13 121.8(3)
O2 C18 C17 120.4(3)
C13 C18 C17 117.7(3)
N1 C19 H19A 108.7
N1 C19 H19B 108.7
N1 C19 C20 114.3(3)
H19A C19 H19B 107.6
C20 C19 H19A 108.7
C20 C19 H19B 108.7
N4 C20 C19 114.5(2)
N4 C20 H20A 108.6
N4 C20 H20B 108.6
C19 C20 H20A 108.6
C19 C20 H20B 108.6
H20A C20 H20B 107.6
N4 C21 H21 118.4
N4 C21 C22 123.2(3)
C22 C21 H21 118.4
C23 C22 C21 120.9(3)
C27 C22 C21 117.8(3)
C27 C22 C23 121.4(3)
C22 C23 H23 120.4
C24 C23 C22 119.3(3)
C24 C23 H23 120.4
C23 C24 Cl5 120.8(3)
C23 C24 C25 120.5(3)
C25 C24 Cl5 118.6(3)
C24 C25 H25 119.9
C26 C25 C24 120.2(3)
C26 C25 H25 119.9
C25 C26 Cl6 119.4(3)
C25 C26 C27 121.0(3)
C27 C26 Cl6 119.5(3)
O3 C27 C22 121.6(3)
O3 C27 C26 120.8(3)
C22 C27 C26 117.6(3)
F1 B1 F2 110.5(3)
F1 B1 O1 111.0(3)
F1 B1 N2 108.7(3)
F2 B1 O1 109.1(3)
F2 B1 N2 107.5(3)
O1 B1 N2 110.0(3)
F3 B2 F4 109.4(3)
F3 B2 O2 111.4(3)
F3 B2 N3 107.5(3)
F4 B2 O2 109.1(3)
F4 B2 N3 109.8(3)
O2 B2 N3 109.6(3)
F5 B3 O3 111.3(3)
F5 B3 N4 107.5(3)
F6 B3 F5 110.0(3)
F6 B3 O3 109.0(3)
F6 B3 N4 109.3(3)
O3 B3 N4 109.8(3)

loop_
_geom_bond_atom_site_label_1
_geom_bond_atom_site_label_2
_geom_bond_distance
Cl1 C6 1.741(4)
Cl2 C8 1.726(4)
Cl3 C15 1.728(4)
Cl4 C17 1.735(4)
Cl5 C24 1.731(3)
Cl6 C26 1.726(3)
F1 B1 1.353(4)
F2 B1 1.390(4)
F3 B2 1.349(4)
F4 B2 1.356(4)
F5 B3 1.377(4)
F6 B3 1.369(4)
O1 C9 1.325(4)
O1 B1 1.442(5)
O2 C18 1.328(4)
O2 B2 1.428(4)
O3 C27 1.333(4)
O3 B3 1.450(4)
N1 C1 1.474(4)
N1 C10 1.477(4)
N1 C19 1.473(4)
N2 C2 1.472(4)
N2 C3 1.283(4)
N2 B1 1.592(4)
N3 C11 1.484(4)
N3 C12 1.280(4)
N3 B2 1.596(4)
N4 C20 1.483(4)
N4 C21 1.282(4)
N4 B3 1.589(5)
C1 H1A 0.9700
C1 H1B 0.9700
C1 C2 1.517(4)
C2 H2A 0.9700
C2 H2B 0.9700
C3 H3 0.9300
C3 C4 1.440(5)
C4 C5 1.402(5)
C4 C9 1.394(5)
C5 H5 0.9300
C5 C6 1.360(5)
C6 C7 1.390(6)
C7 H7 0.9300
C7 C8 1.374(5)
C8 C9 1.402(5)
C10 H10A 0.9700
C10 H10B 0.9700
C10 C11 1.519(4)
C11 H11A 0.9700
C11 H11B 0.9700
C12 H12 0.9300
C12 C13 1.446(4)
C13 C14 1.390(5)
C13 C18 1.389(4)
C14 H14 0.9300
C14 C15 1.371(5)
C15 C16 1.380(5)
C16 H16 0.9300
C16 C17 1.370(5)
C17 C18 1.393(4)
C19 H19A 0.9700
C19 H19B 0.9700
C19 C20 1.514(4)
C20 H20A 0.9700
C20 H20B 0.9700
C21 H21 0.9300
C21 C22 1.436(4)
C22 C23 1.398(4)
C22 C27 1.396(4)
C23 H23 0.9300
C23 C24 1.367(4)
C24 C25 1.391(5)
C25 H25 0.9300
C25 C26 1.369(5)
C26 C27 1.404(4)

loop_
_geom_torsion_atom_site_label_1
_geom_torsion_atom_site_label_2
_geom_torsion_atom_site_label_3
_geom_torsion_atom_site_label_4
_geom_torsion
Cl1 C6 C7 C8 177.7(3)
Cl2 C8 C9 O1 -4.4(4)
Cl2 C8 C9 C4 177.5(3)
Cl3 C15 C16 C17 -178.0(3)
Cl4 C17 C18 O2 0.9(5)
Cl4 C17 C18 C13 178.1(3)
Cl5 C24 C25 C26 -177.7(3)
Cl6 C26 C27 O3 2.3(4)
Cl6 C26 C27 C22 -179.9(2)
N1 C1 C2 N2 74.1(3)
N1 C10 C11 N3 68.0(3)
N1 C19 C20 N4 66.1(4)
N2 C3 C4 C5 -174.0(3)
N2 C3 C4 C9 9.3(5)
N3 C12 C13 C14 178.8(3)
N3 C12 C13 C18 -0.9(5)
N4 C21 C22 C23 174.5(3)
N4 C21 C22 C27 -4.9(4)
C1 N1 C10 C11 -159.2(3)
C1 N1 C19 C20 78.8(3)
C2 N2 C3 C4 -177.2(3)
C2 N2 B1 F1 37.9(4)
C2 N2 B1 F2 -81.7(3)
C2 N2 B1 O1 159.6(3)
C3 N2 C2 C1 -108.6(3)
C3 N2 B1 F1 -141.7(3)
C3 N2 B1 F2 98.6(3)
C3 N2 B1 O1 -20.0(4)
C3 C4 C5 C6 -176.3(3)
C3 C4 C9 O1 -1.2(5)
C3 C4 C9 C8 176.9(3)
C4 C5 C6 Cl1 -179.1(3)
C4 C5 C6 C7 0.7(6)
C5 C4 C9 O1 -177.9(3)
C5 C4 C9 C8 0.2(5)
C5 C6 C7 C8 -2.1(6)
C6 C7 C8 Cl2 -176.5(3)
C6 C7 C8 C9 2.6(6)
C7 C8 C9 O1 176.5(3)
C7 C8 C9 C4 -1.6(5)
C9 O1 B1 F1 148.8(3)
C9 O1 B1 F2 -89.2(4)
C9 O1 B1 N2 28.4(4)
C9 C4 C5 C6 0.3(6)
C10 N1 C1 C2 81.6(3)
C10 N1 C19 C20 -161.6(3)
C11 N3 C12 C13 -178.5(3)
C11 N3 B2 F3 64.6(4)
C11 N3 B2 F4 -54.4(4)
C11 N3 B2 O2 -174.2(3)
C12 N3 C11 C10 -116.5(3)
C12 N3 B2 F3 -107.4(3)
C12 N3 B2 F4 133.6(3)
C12 N3 B2 O2 13.8(4)
C12 C13 C14 C15 177.9(3)
C12 C13 C18 O2 -0.1(5)
C12 C13 C18 C17 -177.3(3)
C13 C14 C15 Cl3 179.2(3)
C13 C14 C15 C16 0.6(6)
C14 C13 C18 O2 -179.8(3)
C14 C13 C18 C17 3.0(5)
C14 C15 C16 C17 0.6(6)
C15 C16 C17 Cl4 -179.9(3)
C15 C16 C17 C18 0.0(6)
C16 C17 C18 O2 -179.0(4)
C16 C17 C18 C13 -1.8(6)
C18 O2 B2 F3 103.4(4)
C18 O2 B2 F4 -135.7(4)
C18 O2 B2 N3 -15.4(5)
C18 C13 C14 C15 -2.4(5)
C19 N1 C1 C2 -158.1(3)
C19 N1 C10 C11 80.1(3)
C20 N4 C21 C22 -175.6(3)
C20 N4 B3 F5 67.7(3)
C20 N4 B3 F6 -51.6(3)
C20 N4 B3 O3 -171.1(2)
C21 N4 C20 C19 -118.0(3)
C21 N4 B3 F5 -103.3(3)
C21 N4 B3 F6 137.4(3)
C21 N4 B3 O3 17.9(4)
C21 C22 C23 C24 179.9(3)
C21 C22 C27 O3 -1.0(4)
C21 C22 C27 C26 -178.8(3)
C22 C23 C24 Cl5 178.1(2)
C22 C23 C24 C25 -0.8(5)
C23 C22 C27 O3 179.6(3)
C23 C22 C27 C26 1.8(4)
C23 C24 C25 C26 1.2(5)
C24 C25 C26 Cl6 178.4(2)
C24 C25 C26 C27 0.0(5)
C25 C26 C27 O3 -179.2(3)
C25 C26 C27 C22 -1.4(5)
C27 O3 B3 F5 94.5(4)
C27 O3 B3 F6 -144.0(3)
C27 O3 B3 N4 -24.4(4)
C27 C22 C23 C24 -0.7(5)
B1 O1 C9 C4 -19.5(5)
B1 O1 C9 C8 162.4(3)
B1 N2 C2 C1 71.8(3)
B1 N2 C3 C4 2.4(5)
B2 O2 C18 C13 9.8(6)
B2 O2 C18 C17 -173.1(4)
B2 N3 C11 C10 71.3(3)
B2 N3 C12 C13 -6.5(5)
B3 O3 C27 C22 17.5(4)
B3 O3 C27 C26 -164.8(3)
B3 N4 C20 C19 70.9(3)
B3 N4 C21 C22 -4.6(4)
